data_2207617
loop_
_publ_author_name
'Zhang, Xiang-Dong'
'Zhao, Zhen'
'Sun, Jin-Yu'
'Ma, Yong-Chao'
'Zhu, Miao-Li'

_publ_section_title
;\m~2~-Oxalato-\k^2^<i>O</i>,<i>O</i>':\k^2^<i>O</i>'',<i>O</i>'''-bis[aqua(1,10-phenanthroline-\k^2^<i>N</i>,<i>N</i>')copper(II)]
 dinitrate dihydrate
;
_journal_coeditor_code NG6236
_journal_issue 12
_journal_name_full 'Acta Crystallographica Section E'
_journal_page_first m2643
_journal_page_last m2645
_journal_paper_doi 10.1107/S1600536805037396
_journal_volume 61
_journal_year 2005
_chemical_formula_iupac '[Cu2 (C2 O4) (C12 H8 N2)2 (H2 O)2] (N O3)2, 2H2 O'
_chemical_formula_moiety 'C26 H20 Cu2 N4 O6 2+, 2N O3 -, 2H2 O'
_chemical_formula_sum 'C26 H24 Cu2 N6 O14'
_chemical_formula_weight 771.59
_chemical_name_systematic
;
\m~2~-Oxalato-\k^2^O,O':\k^2^O'',O'''-bis[aqua(1,10-phenanthroline-
\k^2^N,N')copper(II)] dinitrate dihydrate
;
_space_group_IT_number 14
_symmetry_cell_setting monoclinic
_symmetry_space_group_name_Hall '-P 2ybc'
_symmetry_space_group_name_H-M 'P 1 21/c 1'
_atom_sites_solution_hydrogens 'difmap (water O-H) and geom (C-H)'
_atom_sites_solution_primary direct
_atom_sites_solution_secondary difmap
_audit_creation_method SHELXL-97
_cell_angle_alpha 90.00
_cell_angle_beta 107.761(4)
_cell_angle_gamma 90.00
_cell_formula_units_Z 2
_cell_length_a 7.7792(7)
_cell_length_b 11.2380(11)
_cell_length_c 17.5795(15)
_cell_measurement_reflns_used 4718
_cell_measurement_temperature 298(2)
_cell_measurement_theta_max 25.95
_cell_measurement_theta_min 2.18
_cell_volume 1463.6(2)
_computing_cell_refinement 'SAINT (Bruker, 2000)'
_computing_data_collection 'SMART (Bruker, 2000)'
_computing_data_reduction SAINT
_computing_molecular_graphics
;
SHELXTL/PC (Sheldrick, 1999) and ORTEP-3 (Farrugia, 1997)
;
_computing_publication_material SHELXTL/PC
_computing_structure_refinement 'SHELXL97 (Sheldrick, 2000)'
_computing_structure_solution 'SHELXS97 (Sheldrick, 2000)'
_diffrn_ambient_temperature 298(2)
_diffrn_measured_fraction_theta_full 0.995
_diffrn_measured_fraction_theta_max 0.995
_diffrn_measurement_device_type 'Bruker SMART 1K CCD area-detector'
_diffrn_measurement_method '\f and \w'
_diffrn_radiation_monochromator graphite
_diffrn_radiation_source 'fine-focus sealed tube'
_diffrn_radiation_type MoK\a
_diffrn_radiation_wavelength 0.71073
_diffrn_reflns_av_R_equivalents 0.0128
_diffrn_reflns_av_sigmaI/netI 0.0141
_diffrn_reflns_limit_h_max 9
_diffrn_reflns_limit_h_min -9
_diffrn_reflns_limit_k_max 13
_diffrn_reflns_limit_k_min -12
_diffrn_reflns_limit_l_max 21
_diffrn_reflns_limit_l_min -15
_diffrn_reflns_number 7716
_diffrn_reflns_theta_full 26.00
_diffrn_reflns_theta_max 25.99
_diffrn_reflns_theta_min 2.18
_diffrn_standards_number 0
_exptl_absorpt_coefficient_mu 1.537
_exptl_absorpt_correction_T_max 0.7495
_exptl_absorpt_correction_T_min 0.6567
_exptl_absorpt_correction_type multi-scan
_exptl_absorpt_process_details '(SADABS; Sheldrick, 2000)'
_exptl_crystal_colour blue
_exptl_crystal_density_diffrn 1.751
_exptl_crystal_density_method 'not measured'
_exptl_crystal_description block
_exptl_crystal_F_000 784
_exptl_crystal_size_max 0.30
_exptl_crystal_size_mid 0.20
_exptl_crystal_size_min 0.20
_refine_diff_density_max 0.398
_refine_diff_density_min -0.296
_refine_ls_extinction_method none
_refine_ls_goodness_of_fit_ref 1.031
_refine_ls_hydrogen_treatment constr
_refine_ls_matrix_type full
_refine_ls_number_parameters 217
_refine_ls_number_reflns 2862
_refine_ls_number_restraints 1
_refine_ls_restrained_S_all 1.057
_refine_ls_R_factor_all 0.0322
_refine_ls_R_factor_gt 0.0292
_refine_ls_shift/su_max 0.001
_refine_ls_shift/su_mean 0.000
_refine_ls_structure_factor_coef Fsqd
_refine_ls_weighting_details 'calc w=1/[\s^2^(Fo^2^)+(0.0537P)^2^+0.4467P] where P=(Fo^2^+2Fc^2^)/3'
_refine_ls_weighting_scheme calc
_refine_ls_wR_factor_gt 0.0822
_refine_ls_wR_factor_ref 0.0845
_reflns_number_gt 2590
_reflns_number_total 2862
_reflns_threshold_expression I>2\s(I)
_cod_data_source_file ng6236.cif
_cod_data_source_block I
_cod_original_sg_symbol_H-M 'P 21/c'
_cod_database_code 2207617

loop_
_symmetry_equiv_pos_as_xyz
'x, y, z'
'-x, y+1/2, -z+1/2'
'-x, -y, -z'
'x, -y-1/2, z-1/2'

loop_
_atom_site_label
_atom_site_fract_x
_atom_site_fract_y
_atom_site_fract_z
_atom_site_U_iso_or_equiv
_atom_site_adp_type
_atom_site_calc_flag
_atom_site_refinement_flags
_atom_site_occupancy
_atom_site_type_symbol
Cu1 0.27787(3) 0.32472(2) 0.473488(14) 0.04311(12) Uani d . 1 Cu
O1 0.2909(2) 0.48343(12) 0.42772(9) 0.0506(4) Uani d . 1 O
O2 0.4887(2) 0.63300(13) 0.44813(9) 0.0508(4) Uani d . 1 O
O3 0.0869(3) 0.3848(2) 0.54226(12) 0.0884(7) Uani d . 1 O
H31 0.1457 0.4493 0.5424 0.133 Uiso d R 1 H
H32 0.0931 0.3686 0.5900 0.133 Uiso d R 1 H
O4 0.3508(3) 0.62090(19) 0.60544(11) 0.0731(5) Uani d . 1 O
O5 0.4982(3) 0.5856(2) 0.72789(12) 0.0832(6) Uani d . 1 O
O6 0.5764(3) 0.73078(18) 0.66563(14) 0.0809(6) Uani d . 1 O
O7 0.2448(4) 0.3928(2) 0.70442(14) 0.0985(7) Uani d . 1 O
H71 0.3072 0.3281 0.7085 0.148 Uiso d R 1 H
H72 0.3177 0.4502 0.7039 0.148 Uiso d R 1 H
N1 0.0773(2) 0.26186(15) 0.38262(9) 0.0407(4) Uani d . 1 N
N2 0.2987(2) 0.15678(14) 0.50890(10) 0.0381(4) Uani d . 1 N
N3 0.4757(3) 0.64585(18) 0.66668(12) 0.0536(5) Uani d . 1 N
C1 -0.0326(3) 0.3186(2) 0.32071(14) 0.0508(5) Uani d . 1 C
H1 -0.0255 0.4010 0.3178 0.061 Uiso d R 1 H
C2 -0.1595(3) 0.2570(3) 0.25934(14) 0.0606(6) Uani d . 1 C
H2 -0.2340 0.2987 0.2161 0.073 Uiso d R 1 H
C3 -0.1744(3) 0.1368(3) 0.26257(14) 0.0605(6) Uani d . 1 C
H3 -0.2591 0.0963 0.2219 0.073 Uiso d R 1 H
C4 -0.0610(3) 0.0740(2) 0.32791(13) 0.0480(5) Uani d . 1 C
C5 0.0639(3) 0.14182(19) 0.38645(11) 0.0391(4) Uani d . 1 C
C6 0.1829(2) 0.08462(17) 0.45472(11) 0.0377(4) Uani d . 1 C
C7 -0.0640(3) -0.0519(2) 0.33933(15) 0.0594(6) Uani d . 1 C
H7 -0.1465 -0.0979 0.3013 0.071 Uiso d R 1 H
C8 0.0493(4) -0.1057(2) 0.40367(16) 0.0563(6) Uani d . 1 C
H8 0.0438 -0.1879 0.4090 0.068 Uiso d R 1 H
C9 0.1780(3) -0.03863(18) 0.46404(13) 0.0445(5) Uani d . 1 C
C10 0.3005(3) -0.08750(19) 0.53334(14) 0.0503(5) Uani d . 1 C
H10 0.3039 -0.1693 0.5418 0.060 Uiso d R 1 H
C11 0.4145(3) -0.0141(2) 0.58813(14) 0.0510(5) Uani d . 1 C
H11 0.4947 -0.0456 0.6343 0.061 Uiso d R 1 H
C12 0.4097(3) 0.10809(19) 0.57421(12) 0.0455(5) Uani d . 1 C
H12 0.4870 0.1572 0.6120 0.055 Uiso d R 1 H
C13 0.4373(3) 0.53283(16) 0.46490(11) 0.0450(5) Uani d D 1 C

loop_
_atom_site_aniso_label
_atom_site_aniso_U_11
_atom_site_aniso_U_22
_atom_site_aniso_U_33
_atom_site_aniso_U_12
_atom_site_aniso_U_13
_atom_site_aniso_U_23
Cu1 0.04656(18) 0.03150(16) 0.04066(17) -0.00454(9) -0.00246(12) 0.00324(9)
O1 0.0536(9) 0.0353(7) 0.0457(8) -0.0073(6) -0.0105(7) 0.0067(6)
O2 0.0588(9) 0.0347(7) 0.0433(8) -0.0086(6) -0.0075(6) 0.0077(6)
O3 0.1020(17) 0.0972(17) 0.0689(12) 0.0310(13) 0.0304(12) 0.0021(12)
O4 0.0797(13) 0.0716(13) 0.0587(11) -0.0012(10) 0.0073(10) -0.0061(9)
O5 0.0846(14) 0.0906(15) 0.0676(12) 0.0117(12) 0.0132(10) 0.0313(11)
O6 0.0827(14) 0.0543(11) 0.1069(16) -0.0112(10) 0.0307(12) -0.0034(11)
O7 0.0997(17) 0.1022(18) 0.0835(15) -0.0174(14) 0.0129(13) 0.0158(13)
N1 0.0369(8) 0.0435(9) 0.0388(8) -0.0025(7) 0.0072(7) 0.0015(7)
N2 0.0403(9) 0.0346(8) 0.0376(9) -0.0027(6) 0.0091(7) 0.0019(6)
N3 0.0605(12) 0.0467(10) 0.0541(11) 0.0099(9) 0.0185(10) 0.0044(9)
C1 0.0428(11) 0.0595(14) 0.0444(12) 0.0007(9) 0.0050(9) 0.0091(9)
C2 0.0444(12) 0.088(2) 0.0412(11) -0.0008(12) 0.0016(9) 0.0081(12)
C3 0.0449(12) 0.0883(19) 0.0430(12) -0.0163(12) 0.0055(10) -0.0125(12)
C4 0.0413(11) 0.0603(13) 0.0437(11) -0.0120(9) 0.0150(9) -0.0130(10)
C5 0.0360(10) 0.0447(11) 0.0380(10) -0.0065(8) 0.0134(8) -0.0057(8)
C6 0.0374(10) 0.0378(10) 0.0408(10) -0.0047(8) 0.0164(8) -0.0025(8)
C7 0.0591(14) 0.0601(15) 0.0618(14) -0.0231(12) 0.0228(12) -0.0265(12)
C8 0.0649(15) 0.0410(12) 0.0705(15) -0.0138(10) 0.0319(13) -0.0134(11)
C9 0.0495(12) 0.0375(10) 0.0538(12) -0.0043(9) 0.0266(10) -0.0035(9)
C10 0.0637(14) 0.0356(10) 0.0608(13) 0.0040(10) 0.0329(11) 0.0071(9)
C11 0.0592(13) 0.0477(12) 0.0477(12) 0.0076(10) 0.0185(10) 0.0141(10)
C12 0.0467(11) 0.0452(11) 0.0409(10) -0.0007(9) 0.0079(9) 0.0045(9)
C13 0.0524(11) 0.0335(10) 0.0375(10) -0.0036(9) -0.0033(9) 0.0015(8)

loop_
_atom_type_symbol
_atom_type_description
_atom_type_scat_dispersion_real
_atom_type_scat_dispersion_imag
_atom_type_scat_source
C C 0.0033 0.0016 'International Tables Vol C Tables 4.2.6.8 and 6.1.1.4'
H H 0.0000 0.0000 'International Tables Vol C Tables 4.2.6.8 and 6.1.1.4'
N N 0.0061 0.0033 'International Tables Vol C Tables 4.2.6.8 and 6.1.1.4'
O O 0.0106 0.0060 'International Tables Vol C Tables 4.2.6.8 and 6.1.1.4'
Cu Cu 0.3201 1.2651 'International Tables Vol C Tables 4.2.6.8 and 6.1.1.4'

loop_
_geom_angle_atom_site_label_1
_geom_angle_atom_site_label_2
_geom_angle_atom_site_label_3
_geom_angle_site_symmetry_1
_geom_angle_site_symmetry_3
_geom_angle
_geom_angle_publ_flag
O1 Cu1 O2 . 3_666 85.19(6) y
O1 Cu1 N2 . . 169.04(7) y
O2 Cu1 N2 3_666 . 92.32(6) y
O1 Cu1 N1 . . 96.83(6) y
O2 Cu1 N1 3_666 . 167.02(7) y
N2 Cu1 N1 . . 83.27(7) y
O1 Cu1 O3 . . 94.09(8) y
O2 Cu1 O3 3_666 . 99.65(8) y
N2 Cu1 O3 . . 96.86(8) y
N1 Cu1 O3 . . 93.01(8) y
C13 O1 Cu1 . . 109.80(11) ?
C13 O2 Cu1 . 3_666 109.98(11) ?
Cu1 O3 H31 . . 79.6 ?
Cu1 O3 H32 . . 127.8 ?
H31 O3 H32 . . 108.1 ?
H71 O7 H72 . . 106.0 ?
C1 N1 C5 . . 118.68(18) ?
C1 N1 Cu1 . . 129.76(15) ?
C5 N1 Cu1 . . 111.48(13) ?
C12 N2 C6 . . 118.50(17) ?
C12 N2 Cu1 . . 129.43(14) ?
C6 N2 Cu1 . . 112.03(13) ?
O5 N3 O6 . . 120.8(2) ?
O5 N3 O4 . . 119.7(2) ?
O6 N3 O4 . . 119.5(2) ?
N1 C1 C2 . . 121.3(2) ?
N1 C1 H1 . . 119.3 ?
C2 C1 H1 . . 119.3 ?
C3 C2 C1 . . 120.5(2) ?
C3 C2 H2 . . 119.7 ?
C1 C2 H2 . . 119.7 ?
C2 C3 C4 . . 119.5(2) ?
C2 C3 H3 . . 120.2 ?
C4 C3 H3 . . 120.3 ?
C5 C4 C3 . . 116.6(2) ?
C5 C4 C7 . . 118.1(2) ?
C3 C4 C7 . . 125.3(2) ?
N1 C5 C4 . . 123.34(19) ?
N1 C5 C6 . . 116.77(17) ?
C4 C5 C6 . . 119.9(2) ?
N2 C6 C9 . . 123.01(19) ?
N2 C6 C5 . . 116.20(18) ?
C9 C6 C5 . . 120.79(18) ?
C8 C7 C4 . . 121.8(2) ?
C8 C7 H7 . . 119.1 ?
C4 C7 H7 . . 119.1 ?
C7 C8 C9 . . 121.1(2) ?
C7 C8 H8 . . 119.5 ?
C9 C8 H8 . . 119.4 ?
C6 C9 C10 . . 116.90(19) ?
C6 C9 C8 . . 118.3(2) ?
C10 C9 C8 . . 124.8(2) ?
C11 C10 C9 . . 119.73(19) ?
C11 C10 H10 . . 120.1 ?
C9 C10 H10 . . 120.1 ?
C10 C11 C12 . . 119.5(2) ?
C10 C11 H11 . . 120.2 ?
C12 C11 H11 . . 120.2 ?
N2 C12 C11 . . 122.3(2) ?
N2 C12 H12 . . 118.9 ?
C11 C12 H12 . . 118.9 ?
O1 C13 O2 . . 125.11(15) ?
O1 C13 C13 . 3_666 117.8(2) ?
O2 C13 C13 . 3_666 117.1(2) ?

loop_
_geom_bond_atom_site_label_1
_geom_bond_atom_site_label_2
_geom_bond_site_symmetry_2
_geom_bond_distance
_geom_bond_publ_flag
Cu1 O1 . 1.9720(14) y
Cu1 O2 3_666 1.9739(14) y
Cu1 N2 . 1.9784(16) y
Cu1 N1 . 1.9913(16) y
Cu1 O3 . 2.285(2) y
O1 C13 . 1.256(2) ?
O2 C13 . 1.259(2) ?
O2 Cu1 3_666 1.9739(14) ?
O3 H31 . 0.8567 ?
O3 H32 . 0.8453 ?
O4 N3 . 1.243(3) ?
O5 N3 . 1.238(3) ?
O6 N3 . 1.238(3) ?
O7 H71 . 0.8650 ?
O7 H72 . 0.8608 ?
N1 C1 . 1.325(3) ?
N1 C5 . 1.356(3) ?
N2 C12 . 1.326(3) ?
N2 C6 . 1.361(3) ?
C1 C2 . 1.403(3) ?
C1 H1 . 0.9301 ?
C2 C3 . 1.358(4) ?
C2 H2 . 0.9301 ?
C3 C4 . 1.406(4) ?
C3 H3 . 0.9299 ?
C4 C5 . 1.405(3) ?
C4 C7 . 1.430(3) ?
C5 C6 . 1.426(3) ?
C6 C9 . 1.397(3) ?
C7 C8 . 1.347(4) ?
C7 H7 . 0.9299 ?
C8 C9 . 1.432(3) ?
C8 H8 . 0.9299 ?
C9 C10 . 1.409(3) ?
C10 C11 . 1.369(3) ?
C10 H10 . 0.9300 ?
C11 C12 . 1.394(3) ?
C11 H11 . 0.9300 ?
C12 H12 . 0.9301 ?
C13 C13 3_666 1.511(3) ?

loop_
_geom_hbond_atom_site_label_D
_geom_hbond_atom_site_label_H
_geom_hbond_atom_site_label_A
_geom_hbond_site_symmetry_A
_geom_hbond_distance_DH
_geom_hbond_distance_HA
_geom_hbond_distance_DA
_geom_hbond_angle_DHA
_geom_hbond_publ_flag
O3 H31 O1 . 0.86 2.62 3.122(3) 118 y
O3 H32 O7 . 0.85 2.02 2.740(3) 143 y
O7 H71 O6 2_646 0.87 2.38 2.920(3) 121 y
O7 H72 O5 . 0.86 2.03 2.873(3) 168 y

loop_
_geom_torsion_atom_site_label_1
_geom_torsion_atom_site_label_2
_geom_torsion_atom_site_label_3
_geom_torsion_atom_site_label_4
_geom_torsion_site_symmetry_1
_geom_torsion_site_symmetry_4
_geom_torsion
O2 Cu1 O1 C13 3_666 . 3.10(16)
N2 Cu1 O1 C13 . . -74.1(4)
N1 Cu1 O1 C13 . . -164.00(16)
O3 Cu1 O1 C13 . . 102.47(17)
O1 Cu1 N1 C1 . . -12.1(2)
O2 Cu1 N1 C1 3_666 . -110.3(3)
N2 Cu1 N1 C1 . . 178.9(2)
O3 Cu1 N1 C1 . . 82.4(2)
O1 Cu1 N1 C5 . . 164.58(13)
O2 Cu1 N1 C5 3_666 . 66.3(3)
N2 Cu1 N1 C5 . . -4.38(13)
O3 Cu1 N1 C5 . . -100.94(14)
O1 Cu1 N2 C12 . . 90.7(4)
O2 Cu1 N2 C12 3_666 . 14.13(19)
N1 Cu1 N2 C12 . . -178.12(19)
O3 Cu1 N2 C12 . . -85.88(19)
O1 Cu1 N2 C6 . . -86.9(4)
O2 Cu1 N2 C6 3_666 . -163.53(13)
N1 Cu1 N2 C6 . . 4.22(13)
O3 Cu1 N2 C6 . . 96.46(14)
C5 N1 C1 C2 . . -0.8(3)
Cu1 N1 C1 C2 . . 175.71(17)
N1 C1 C2 C3 . . 0.9(4)
C1 C2 C3 C4 . . -0.3(4)
C2 C3 C4 C5 . . -0.4(3)
C2 C3 C4 C7 . . 179.1(2)
C1 N1 C5 C4 . . 0.0(3)
Cu1 N1 C5 C4 . . -177.07(15)
C1 N1 C5 C6 . . -179.06(18)
Cu1 N1 C5 C6 . . 3.8(2)
C3 C4 C5 N1 . . 0.6(3)
C7 C4 C5 N1 . . -178.99(19)
C3 C4 C5 C6 . . 179.64(19)
C7 C4 C5 C6 . . 0.1(3)
C12 N2 C6 C9 . . -1.2(3)
Cu1 N2 C6 C9 . . 176.73(15)
C12 N2 C6 C5 . . 178.71(18)
Cu1 N2 C6 C5 . . -3.3(2)
N1 C5 C6 N2 . . -0.4(2)
C4 C5 C6 N2 . . -179.49(17)
N1 C5 C6 C9 . . 179.57(17)
C4 C5 C6 C9 . . 0.4(3)
C5 C4 C7 C8 . . -0.5(3)
C3 C4 C7 C8 . . -180.0(2)
C4 C7 C8 C9 . . 0.3(4)
N2 C6 C9 C10 . . -0.1(3)
C5 C6 C9 C10 . . 179.99(17)
N2 C6 C9 C8 . . 179.35(18)
C5 C6 C9 C8 . . -0.6(3)
C7 C8 C9 C6 . . 0.2(3)
C7 C8 C9 C10 . . 179.6(2)
C6 C9 C10 C11 . . 1.1(3)
C8 C9 C10 C11 . . -178.3(2)
C9 C10 C11 C12 . . -0.8(3)
C6 N2 C12 C11 . . 1.5(3)
Cu1 N2 C12 C11 . . -176.00(16)
C10 C11 C12 N2 . . -0.5(3)
Cu1 O1 C13 O2 . . 177.28(19)
Cu1 O1 C13 C13 . 3_666 -2.5(3)
Cu1 O2 C13 O1 3_666 . 177.5(2)
Cu1 O2 C13 C13 3_666 3_666 -2.8(3)
